data_1100898
loop_
_publ_author_name
'Hahn, F. Ekkehardt'
'Holtgrewe, Christian'
'Pape, Tania'
'Martin, Marta'
'Sola, Eduardo'
'Oro, Luis A.'

_publ_section_title
;
 Iridium Complexes with N-Allyl-Substituted Benzimidazol-2-ylidene
 Ligands and Their Application in Catalytic Transfer Hydrogenation
;
_journal_coden_ASTM ORGND7
_journal_issue 9
_journal_name_full Organometallics
_journal_page_first 2203
_journal_page_last 2209
_journal_paper_doi 10.1021/om0500873
_journal_volume 24
_journal_year 2005
_chemical_formula_sum 'C28 H34 Br Ir N2'
_chemical_formula_weight 670.68
_space_group_IT_number 15
_symmetry_cell_setting monoclinic
_symmetry_space_group_name_Hall '-C 2yc'
_symmetry_space_group_name_H-M 'C 1 2/c 1'
_atom_sites_solution_hydrogens geom
_atom_sites_solution_primary direct
_atom_sites_solution_secondary difmap
_cell_angle_alpha 90.00
_cell_angle_beta 98.403(2)
_cell_angle_gamma 90.00
_cell_formula_units_Z 8
_cell_length_a 34.958(3)
_cell_length_b 7.5715(6)
_cell_length_c 17.7650(14)
_cell_measurement_reflns_used 900
_cell_measurement_temperature 173(2)
_cell_measurement_theta_max 22.5
_cell_measurement_theta_min 1
_cell_volume 4651.6(6)
_diffrn_ambient_temperature 173(2)
_diffrn_detector_area_resol_mean 80
_diffrn_measurement_device_type 'CCD area detector'
_diffrn_measurement_method 'Omega and Phi scans'
_diffrn_radiation_monochromator graphite
_diffrn_radiation_source 'rotating anode'
_diffrn_radiation_type MoK\a
_diffrn_radiation_wavelength 0.71073
_diffrn_reflns_av_R_equivalents 0.0524
_diffrn_reflns_av_sigmaI/netI 0.0532
_diffrn_reflns_limit_h_max 48
_diffrn_reflns_limit_h_min -48
_diffrn_reflns_limit_k_max 10
_diffrn_reflns_limit_k_min -10
_diffrn_reflns_limit_l_max 24
_diffrn_reflns_limit_l_min -24
_diffrn_reflns_number 25955
_diffrn_reflns_theta_max 30.02
_diffrn_reflns_theta_min 1.18
_diffrn_standards_decay_% ?
_diffrn_standards_interval_count ?
_diffrn_standards_interval_time ?
_diffrn_standards_number ?
_exptl_absorpt_coefficient_mu 7.478
_exptl_absorpt_correction_T_max 0.8648
_exptl_absorpt_correction_T_min 0.2900
_exptl_absorpt_correction_type multi-scan
_exptl_absorpt_process_details
;
 Corrections were done with the SADABS program, utilizing the none merged
 raw data obtained from the integration process. Integration and final cell
 refinement were done with SAINT.
 SADABS reports ratio of Tmin/Tmax = 0.641757
;
_exptl_crystal_colour yellow
_exptl_crystal_density_diffrn 1.915
_exptl_crystal_density_meas ?
_exptl_crystal_density_method 'not measured'
_exptl_crystal_description 'transparent needles'
_exptl_crystal_F_000 2624
_exptl_crystal_size_max 0.22
_exptl_crystal_size_mid 0.03
_exptl_crystal_size_min 0.02
_refine_ls_extinction_coef ?
_refine_ls_extinction_method none
_refine_ls_goodness_of_fit_ref 1.016
_refine_ls_hydrogen_treatment noref
_refine_ls_matrix_type full
_refine_ls_number_parameters 272
_refine_ls_number_reflns 6760
_refine_ls_number_restraints 5
_refine_ls_restrained_S_all 1.022
_refine_ls_R_factor_all 0.0453
_refine_ls_R_factor_gt 0.0339
_refine_ls_shift/su_max 2.673
_refine_ls_shift/su_mean 0.187
_refine_ls_structure_factor_coef Fsqd
_refine_ls_weighting_details 'calc w=1/[\s^2^(Fo^2^)+(0.0271P)^2^+6.8059P] where P=(Fo^2^+2Fc^2^)/3'
_refine_ls_weighting_scheme calc
_refine_ls_wR_factor_gt 0.0729
_refine_ls_wR_factor_ref 0.0771
_reflns_number_gt 5587
_reflns_number_total 6760
_reflns_threshold_expression >2sigma(I)
_cod_duplicate_entry 4060536
_cod_original_sg_symbol_H-M C2/c
_cod_database_code 1100898

loop_
_symmetry_equiv_pos_as_xyz
'x, y, z'
'-x, y, -z+1/2'
'x+1/2, y+1/2, z'
'-x+1/2, y+1/2, -z+1/2'
'-x, -y, -z'
'x, -y, z-1/2'
'-x+1/2, -y+1/2, -z'
'x+1/2, -y+1/2, z-1/2'

loop_
_atom_site_label
_atom_site_type_symbol
_atom_site_fract_x
_atom_site_fract_y
_atom_site_fract_z
_atom_site_U_iso_or_equiv
_atom_site_adp_type
_atom_site_occupancy
_atom_site_symmetry_multiplicity
_atom_site_calc_flag
_atom_site_refinement_flags
_atom_site_disorder_assembly
_atom_site_disorder_group
Br Br 0.112809(14) 1.09013(6) 0.18215(3) 0.03533(11) Uani 1 1 d . . .
C1 C 0.16400(11) 0.8034(5) 0.1095(2) 0.0195(7) Uani 1 1 d . . .
C2 C 0.21609(11) 0.6567(5) 0.1704(2) 0.0202(7) Uani 1 1 d . . .
C3 C 0.22934(11) 0.7777(5) 0.1208(2) 0.0186(7) Uani 1 1 d . . .
C4 C 0.26822(11) 0.7911(5) 0.1137(2) 0.0233(8) Uani 1 1 d . . .
H4 H 0.2771 0.8723 0.0793 0.028 Uiso 1 1 calc R . .
C5 C 0.29367(12) 0.6798(6) 0.1593(2) 0.0262(8) Uani 1 1 d . . .
H5 H 0.3206 0.6860 0.1566 0.031 Uiso 1 1 calc R . .
C6 C 0.28012(12) 0.5590(6) 0.2092(2) 0.0292(9) Uani 1 1 d . . .
H6 H 0.2982 0.4856 0.2398 0.035 Uiso 1 1 calc R . .
C7 C 0.24136(12) 0.5434(5) 0.2153(2) 0.0248(8) Uani 1 1 d . . .
H7 H 0.2323 0.4596 0.2484 0.030 Uiso 1 1 calc R . .
C8 C 0.19684(12) 1.0157(5) 0.0336(2) 0.0216(8) Uani 1 1 d . . .
H8A H 0.1715 1.0226 0.0006 0.026 Uiso 1 1 calc R . .
H8B H 0.2168 0.9962 0.0003 0.026 Uiso 1 1 calc R . .
C9 C 0.20471(13) 1.1897(5) 0.0745(2) 0.0262(8) Uani 1 1 d . . .
H9A H 0.2313 1.1899 0.1026 0.031 Uiso 1 1 calc R . .
H9B H 0.1865 1.2053 0.1118 0.031 Uiso 1 1 calc R . .
C10 C 0.20001(15) 1.3413(5) 0.0179(3) 0.0353(11) Uani 1 1 d . . .
H10A H 0.2174 1.3235 -0.0200 0.053 Uiso 1 1 calc R . .
H10B H 0.2064 1.4529 0.0447 0.053 Uiso 1 1 calc R . .
H10C H 0.1732 1.3453 -0.0077 0.053 Uiso 1 1 calc R . .
C11 C 0.15057(12) 0.5779(5) 0.2047(2) 0.0242(8) Uani 1 1 d . . .
H11A H 0.1580 0.4517 0.2067 0.029 Uiso 1 1 calc R . .
H11B H 0.1237 0.5866 0.1782 0.029 Uiso 1 1 calc R . .
C12 C 0.15224(13) 0.6477(6) 0.2855(2) 0.0307(9) Uani 1 1 d . . .
H12A H 0.1456 0.7748 0.2840 0.037 Uiso 1 1 calc R . .
H12B H 0.1788 0.6347 0.3130 0.037 Uiso 1 1 calc R . .
C13 C 0.12404(16) 0.5462(7) 0.3276(3) 0.0447(12) Uani 1 1 d . . .
H13A H 0.0976 0.5622 0.3012 0.067 Uiso 1 1 calc R . .
H13B H 0.1258 0.5911 0.3797 0.067 Uiso 1 1 calc R . .
H13C H 0.1306 0.4204 0.3289 0.067 Uiso 1 1 calc R . .
C14 C 0.11209(14) 0.7773(7) -0.0364(3) 0.0283(10) Uani 1 1 d . . .
H14 H 0.1389(14) 0.756(6) -0.047(2) 0.034 Uiso 1 1 calc . . .
C15 C 0.09857(14) 0.6472(7) 0.0107(3) 0.0283(10) Uani 1 1 d . . .
H15 H 0.1178(14) 0.552(6) 0.027(3) 0.034 Uiso 1 1 calc . . .
C16 C 0.05697(13) 0.5867(6) 0.0051(3) 0.0397(12) Uani 1 1 d . . .
H16A H 0.0544 0.5087 0.0488 0.048 Uiso 1 1 calc R . .
H16B H 0.0502 0.5166 -0.0420 0.048 Uiso 1 1 calc R . .
C17 C 0.02850(13) 0.7403(7) 0.0043(3) 0.0421(12) Uani 1 1 d . . .
H17A H 0.0186 0.7711 -0.0491 0.051 Uiso 1 1 calc R . .
H17B H 0.0062 0.7017 0.0289 0.051 Uiso 1 1 calc R . .
C18 C 0.04628(14) 0.9046(7) 0.0450(4) 0.0343(11) Uani 1 1 d . . .
H18 H 0.0330(15) 0.946(7) 0.088(3) 0.041 Uiso 1 1 calc . . .
C19 C 0.06366(15) 1.0379(7) 0.0081(3) 0.0337(11) Uani 1 1 d . . .
H19 H 0.0606(14) 1.158(7) 0.030(3) 0.040 Uiso 1 1 calc . . .
C20 C 0.06911(16) 1.0401(7) -0.0734(3) 0.0483(13) Uani 1 1 d . . .
H20A H 0.0865 1.1391 -0.0816 0.058 Uiso 1 1 calc R . .
H20B H 0.0438 1.0625 -0.1049 0.058 Uiso 1 1 calc R . .
C21 C 0.08600(16) 0.8688(7) -0.1002(3) 0.0435(12) Uani 1 1 d . . .
H21A H 0.0646 0.7883 -0.1204 0.052 Uiso 1 1 calc R . .
H21B H 0.1009 0.8957 -0.1420 0.052 Uiso 1 1 calc R . .
Ir1 Ir 0.109736(4) 0.882308(19) 0.072748(8) 0.01982(5) Uani 1 1 d . . .
N1 N 0.19658(9) 0.8649(4) 0.08462(18) 0.0199(6) Uani 1 1 d . . .
N2 N 0.17626(9) 0.6757(4) 0.16135(18) 0.0208(7) Uani 1 1 d . . .
H1XX H 0.04(13) 1.0(6) -0.7(3) 0.0(12) Uiso 0.01 1 d P . .
H1YY H -0.11(14) 0.6(7) -0.4(3) 0.0(14) Uiso 0.01 1 d P . .
C30 C 0.0000 0.844(3) 0.7500 0.0637(14) Uiso 0.546(8) 2 d SPD A 1
C31 C 0.0000 0.641(2) 0.7500 0.0637(14) Uiso 0.546(8) 2 d SPD . 1
C32 C -0.0267(4) 0.5741(19) 0.7911(9) 0.0637(14) Uiso 0.546(8) 1 d PD A 1
C33 C -0.0263(4) 0.3731(18) 0.7906(8) 0.0637(14) Uiso 0.546(8) 1 d PD A 1
C34 C 0.0000 0.300(2) 0.7500 0.0637(14) Uiso 0.546(8) 2 d SPD . 1
C40 C -0.0218(8) 0.280(3) 0.7746(16) 0.0637(14) Uiso 0.227(4) 1 d PD . 2
C41 C -0.0176(4) 0.471(2) 0.7757(8) 0.0637(14) Uiso 0.454(8) 1 d PD . 2
C42 C -0.0306(5) 0.634(2) 0.7971(11) 0.0637(14) Uiso 0.454(8) 1 d PD . 2
C43 C 0.0155(4) 0.766(2) 0.7274(9) 0.0637(14) Uiso 0.454(8) 1 d PD . 2

loop_
_atom_site_aniso_label
_atom_site_aniso_U_11
_atom_site_aniso_U_22
_atom_site_aniso_U_33
_atom_site_aniso_U_23
_atom_site_aniso_U_13
_atom_site_aniso_U_12
Br 0.0356(2) 0.0361(2) 0.0339(2) -0.01455(19) 0.00362(19) 0.00113(18)
C1 0.0202(18) 0.0165(17) 0.0215(19) -0.0033(14) 0.0018(15) -0.0017(14)
C2 0.0219(19) 0.0193(18) 0.0191(18) 0.0002(14) 0.0017(15) -0.0015(14)
C3 0.0195(18) 0.0197(17) 0.0158(17) -0.0012(14) 0.0000(14) 0.0020(14)
C4 0.024(2) 0.0233(19) 0.023(2) -0.0015(15) 0.0032(16) -0.0027(15)
C5 0.0184(19) 0.031(2) 0.028(2) -0.0032(17) 0.0023(16) 0.0012(16)
C6 0.027(2) 0.028(2) 0.031(2) 0.0018(18) -0.0007(18) 0.0071(17)
C7 0.029(2) 0.0232(19) 0.021(2) 0.0041(15) -0.0004(16) -0.0007(16)
C8 0.026(2) 0.0209(18) 0.0170(18) 0.0031(14) 0.0010(15) -0.0008(15)
C9 0.035(2) 0.0223(19) 0.022(2) 0.0002(16) 0.0076(17) -0.0002(17)
C10 0.051(3) 0.019(2) 0.037(3) 0.0074(18) 0.010(2) 0.0009(19)
C11 0.022(2) 0.026(2) 0.024(2) 0.0057(15) 0.0031(16) -0.0037(15)
C12 0.027(2) 0.037(2) 0.029(2) 0.0035(18) 0.0085(18) -0.0027(18)
C13 0.052(3) 0.048(3) 0.040(3) 0.014(2) 0.023(2) -0.001(3)
C14 0.024(2) 0.038(3) 0.021(2) -0.006(2) -0.0004(17) 0.0030(19)
C15 0.027(2) 0.025(2) 0.032(3) -0.006(2) -0.0002(19) -0.0013(18)
C16 0.028(2) 0.035(3) 0.056(3) -0.010(2) 0.003(2) -0.0079(19)
C17 0.023(2) 0.043(3) 0.060(3) -0.008(2) 0.004(2) -0.005(2)
C18 0.017(2) 0.040(3) 0.046(3) -0.005(3) 0.002(2) 0.004(2)
C19 0.032(3) 0.024(3) 0.041(3) -0.003(2) -0.006(2) 0.009(2)
C20 0.053(3) 0.048(3) 0.038(3) 0.011(2) -0.012(2) 0.011(3)
C21 0.043(3) 0.057(3) 0.029(2) 0.001(2) -0.002(2) 0.002(2)
Ir1 0.01773(8) 0.02039(8) 0.02067(8) -0.00151(6) 0.00054(5) 0.00037(6)
N1 0.0182(15) 0.0194(15) 0.0212(16) 0.0046(12) 0.0002(12) -0.0022(12)
N2 0.0179(15) 0.0228(16) 0.0219(16) 0.0050(13) 0.0034(13) -0.0014(12)

loop_
_atom_type_symbol
_atom_type_description
_atom_type_scat_dispersion_real
_atom_type_scat_dispersion_imag
_atom_type_scat_source
C C 0.0033 0.0016 'International Tables Vol C Tables 4.2.6.8 and 6.1.1.4'
H H 0.0000 0.0000 'International Tables Vol C Tables 4.2.6.8 and 6.1.1.4'
N N 0.0061 0.0033 'International Tables Vol C Tables 4.2.6.8 and 6.1.1.4'
Ir Ir -1.4442 7.9887 'International Tables Vol C Tables 4.2.6.8 and 6.1.1.4'
Br Br -0.2901 2.4595 'International Tables Vol C Tables 4.2.6.8 and 6.1.1.4'
